data_7044990
loop_
_publ_author_name
'Lambic, Nikola S.'
'Sommer, Roger D.'
'Ison, Elon A.'

_publ_section_title
;
 High-valent nitridorhenium(v) complexes containing PNP ligands:
 implications of ligand flexibility.
;
_journal_issue 3
_journal_name_full 'Dalton transactions (Cambridge, England : 2003)'
_journal_page_first 758
_journal_page_last 768
_journal_paper_doi 10.1039/c7dt03615a
_journal_volume 47
_journal_year 2018
_chemical_formula_moiety 'C28 H43 N2 O P2 Re'
_chemical_formula_sum 'C28 H43 N2 O P2 Re'
_chemical_formula_weight 671.78
_space_group_crystal_system monoclinic
_space_group_IT_number 13
_space_group_name_Hall '-P 2yac'
_space_group_name_H-M_alt 'P 1 2/n 1'
_symmetry_space_group_name_Hall '-P 2yac'
_symmetry_space_group_name_H-M 'P 1 2/n 1'
_atom_sites_solution_hydrogens geom
_atom_sites_solution_primary direct
_audit_creation_date 2016-08-04
_audit_creation_method
;
Olex2 1.2
(compiled 2016.02.19 svn.r3266 for OlexSys, GUI svn.r5155)
;
_audit_update_record
;
2017-05-03 deposited with the CCDC.
2017-12-08 downloaded from the CCDC.
;
_cell_angle_alpha 90
_cell_angle_beta 96.9900(10)
_cell_angle_gamma 90
_cell_formula_units_Z 2
_cell_length_a 11.3267(4)
_cell_length_b 10.4045(3)
_cell_length_c 12.0968(4)
_cell_measurement_reflns_used 9984
_cell_measurement_temperature 100
_cell_measurement_theta_max 28.71
_cell_measurement_theta_min 2.33
_cell_volume 1415.00(8)
_computing_cell_refinement 'SAINT v8.34A (Bruker, 2013)'
_computing_data_reduction 'SAINT v8.34A (Bruker, 2013)'
_computing_molecular_graphics 'Olex2 (Dolomanov et al., 2009)'
_computing_publication_material 'Olex2 (Dolomanov et al., 2009)'
_computing_structure_refinement 'ShelXL (Sheldrick, 2015)'
_computing_structure_solution 'ShelXT (Sheldrick, 2015)'
_diffrn_ambient_temperature 100.02
_diffrn_detector_area_resol_mean 8
_diffrn_measured_fraction_theta_full 1.000
_diffrn_measured_fraction_theta_max 0.996
_diffrn_measurement_device_type 'Bruker SMART APEX CCD area detector'
_diffrn_measurement_method '\w and \f scans'
_diffrn_radiation_monochromator graphite
_diffrn_radiation_type MoK\a
_diffrn_radiation_wavelength 0.71073
_diffrn_reflns_av_R_equivalents 0.0252
_diffrn_reflns_av_unetI/netI 0.0163
_diffrn_reflns_Laue_measured_fraction_full 1.000
_diffrn_reflns_Laue_measured_fraction_max 0.996
_diffrn_reflns_limit_h_max 15
_diffrn_reflns_limit_h_min -13
_diffrn_reflns_limit_k_max 14
_diffrn_reflns_limit_k_min -14
_diffrn_reflns_limit_l_max 16
_diffrn_reflns_limit_l_min -13
_diffrn_reflns_number 25501
_diffrn_reflns_point_group_measured_fraction_full 1.000
_diffrn_reflns_point_group_measured_fraction_max 0.996
_diffrn_reflns_theta_full 25.242
_diffrn_reflns_theta_max 28.780
_diffrn_reflns_theta_min 1.957
_diffrn_source 'sealed tube'
_diffrn_standards_number 0
_exptl_absorpt_coefficient_mu 4.430
_exptl_absorpt_correction_T_max 0.6929
_exptl_absorpt_correction_T_min 0.3435
_exptl_absorpt_correction_type numerical
_exptl_absorpt_process_details
;
SADABS-2014/5 (Bruker,2014/5) was used for absorption correction.
wR2(int) was 0.0411 before and 0.0359 after correction.
The Ratio of minimum to maximum transmission is 0.4957.
The \l/2 correction factor is 0.00150.
;
_exptl_crystal_colour 'clear yellow'
_exptl_crystal_colour_lustre clear
_exptl_crystal_colour_primary yellow
_exptl_crystal_density_diffrn 1.577
_exptl_crystal_description plate
_exptl_crystal_F_000 676
_exptl_crystal_recrystallization_method 'grown by slow evaporation from dichloromethane'
_exptl_crystal_size_max 0.422
_exptl_crystal_size_mid 0.178
_exptl_crystal_size_min 0.144
_refine_diff_density_max 1.418
_refine_diff_density_min -0.827
_refine_diff_density_rms 0.093
_refine_ls_extinction_method none
_refine_ls_goodness_of_fit_ref 1.151
_refine_ls_hydrogen_treatment constr
_refine_ls_matrix_type full
_refine_ls_number_parameters 183
_refine_ls_number_reflns 3679
_refine_ls_number_restraints 0
_refine_ls_restrained_S_all 1.151
_refine_ls_R_factor_all 0.0380
_refine_ls_R_factor_gt 0.0336
_refine_ls_shift/su_max 0.000
_refine_ls_shift/su_mean 0.000
_refine_ls_structure_factor_coef Fsqd
_refine_ls_weighting_details 'w=1/[\s^2^(Fo^2^)+(0.0273P)^2^+2.8626P] where P=(Fo^2^+2Fc^2^)/3'
_refine_ls_weighting_scheme calc
_refine_ls_wR_factor_gt 0.0773
_refine_ls_wR_factor_ref 0.0792
_reflns_Friedel_coverage 0.000
_reflns_number_gt 3370
_reflns_number_total 3679
_reflns_threshold_expression 'I > 2\s(I)'
_cod_data_source_file c7dt03615a3.cif
_cod_data_source_block rds542_0m_a
_cod_depositor_comments 'Adding full bibliography for 7044989--7044991.cif.'
_cod_database_code 7044990
_publcif_datablock.id {75071aac-e8d0-47a9-9204-703fc2a6d6c9}

_shelx_space_group_comment
;
The symmetry employed for this shelxl refinement is uniquely defined
by the following loop, which should always be used as a source of
symmetry information in preference to the above space-group names.
They are only intended as comments.
;
_shelx_estimated_absorpt_t_max 0.568
_shelx_estimated_absorpt_t_min 0.256
_olex2_refinement_description
;
1. Fixed Uiso
 At 1.2 times of:
  All C(H) groups
 At 1.5 times of:
  All C(H,H,H) groups
2. Others
 Fixed Sof: N1(0.5) Re1(0.5) C1(0.5) O1(0.5) C2(0.5) H2A(0.5) H2B(0.5) H2C(0.5)
3.a Ternary CH refined with riding coordinates:
 C10(H10), C13(H13)
3.b Aromatic/amide H refined with riding coordinates:
 C8(H8), C5(H5), C7(H7)
3.c Idealised Me refined as rotating group:
 C11(H11A,H11B,H11C), C9(H9A,H9B,H9C), C12(H12A,H12B,H12C), C14(H14A,H14B,
 H14C), C15(H15A,H15B,H15C), C2(H2A,H2B,H2C)
;
_shelx_shelxl_version_number 2014/7
_olex2_exptl_crystal_mounting_method mounted
_olex2_submission_special_instructions 'No special instructions were received'

loop_
_space_group_symop_operation_xyz
'x, y, z'
'-x+1/2, y, -z+1/2'
'-x, -y, -z'
'x-1/2, -y, z-1/2'

loop_
_atom_site_label
_atom_site_type_symbol
_atom_site_fract_x
_atom_site_fract_y
_atom_site_fract_z
_atom_site_U_iso_or_equiv
_atom_site_adp_type
_atom_site_occupancy
_atom_site_site_symmetry_order
_atom_site_calc_flag
_atom_site_refinement_flags_posn
_atom_site_refinement_flags_adp
_atom_site_refinement_flags_occupancy
_atom_site_disorder_assembly
_atom_site_disorder_group
N2 N 0.7500 0.1410(4) 0.7500 0.0376(9) Uani 1 2 d S T P A .
C10 C 0.4269(3) 0.3912(4) 0.7667(3) 0.0389(8) Uani 1 1 d . . . . .
H10 H 0.3489 0.3463 0.7482 0.047 Uiso 1 1 calc R . . . .
N1 N 0.7400(5) 0.3972(7) 0.9123(5) 0.0308(12) Uani 0.5 1 d . . . A -1
C11 C 0.4168(4) 0.5242(4) 0.7109(5) 0.0608(12) Uani 1 1 d . . . . .
H11A H 0.3590 0.5766 0.7449 0.091 Uiso 1 1 calc GR . . . .
H11B H 0.3904 0.5142 0.6312 0.091 Uiso 1 1 calc GR . . . .
H11C H 0.4946 0.5667 0.7211 0.091 Uiso 1 1 calc GR . . . .
C13 C 0.4866(4) 0.2794(4) 0.5597(3) 0.0458(9) Uani 1 1 d . . . . .
H13 H 0.4895 0.3666 0.5254 0.055 Uiso 1 1 calc R . . . .
C8 C 0.6575(3) -0.0481(3) 0.8278(3) 0.0372(7) Uani 1 1 d . . . . .
H8 H 0.7318 -0.0917 0.8382 0.045 Uiso 1 1 calc R . . . .
C3 C 0.6503(3) 0.0739(3) 0.7792(3) 0.0308(6) Uani 1 1 d . . . . .
C4 C 0.5390(3) 0.1357(3) 0.7670(3) 0.0298(6) Uani 1 1 d . . . . .
C5 C 0.4395(3) 0.0744(4) 0.8010(3) 0.0341(7) Uani 1 1 d . . . . .
H5 H 0.3649 0.1174 0.7911 0.041 Uiso 1 1 calc R . . . .
C6 C 0.4461(3) -0.0458(4) 0.8484(3) 0.0397(8) Uani 1 1 d . . . . .
C7 C 0.5572(3) -0.1065(4) 0.8612(3) 0.0405(8) Uani 1 1 d . . . . .
H7 H 0.5643 -0.1898 0.8935 0.049 Uiso 1 1 calc R . . . .
C9 C 0.3406(4) -0.1095(4) 0.8902(3) 0.0500(10) Uani 1 1 d . . . . .
H9A H 0.3568 -0.1222 0.9709 0.075 Uiso 1 1 calc GR . . . .
H9B H 0.3261 -0.1929 0.8534 0.075 Uiso 1 1 calc GR . . . .
H9C H 0.2703 -0.0548 0.8735 0.075 Uiso 1 1 calc GR . . . .
C12 C 0.4523(4) 0.3990(6) 0.8915(4) 0.0726(16) Uani 1 1 d . . . . .
H12A H 0.5305 0.4384 0.9119 0.109 Uiso 1 1 calc GR . . . .
H12B H 0.4519 0.3124 0.9232 0.109 Uiso 1 1 calc GR . . . .
H12C H 0.3912 0.4514 0.9206 0.109 Uiso 1 1 calc GR . . . .
C14 C 0.5670(6) 0.1923(5) 0.5018(4) 0.0803(19) Uani 1 1 d . . . . .
H14A H 0.5734 0.1085 0.5391 0.120 Uiso 1 1 calc GR . . . .
H14B H 0.6461 0.2311 0.5049 0.120 Uiso 1 1 calc GR . . . .
H14C H 0.5334 0.1808 0.4239 0.120 Uiso 1 1 calc GR . . . .
C15 C 0.3574(5) 0.2341(7) 0.5417(4) 0.087(2) Uani 1 1 d . . . . .
H15A H 0.3316 0.2260 0.4617 0.130 Uiso 1 1 calc GR . . . .
H15B H 0.3069 0.2968 0.5741 0.130 Uiso 1 1 calc GR . . . .
H15C H 0.3509 0.1505 0.5777 0.130 Uiso 1 1 calc GR . . . .
Re1 Re 0.74877(2) 0.34245(2) 0.78354(2) 0.02185(7) Uani 0.5 1 d . . . . .
C1 C 0.7446(5) 0.4948(7) 0.6801(6) 0.0368(15) Uani 0.5 1 d . . . A -1
O1 O 0.7429(5) 0.4697(7) 0.5788(5) 0.0472(14) Uani 0.5 1 d . . . A -1
C2 C 0.7402(12) 0.6342(7) 0.7180(11) 0.065(4) Uani 0.5 1 d . . . A -1
H2A H 0.6598 0.6683 0.6979 0.097 Uiso 0.5 1 calc GR . . A -1
H2B H 0.7970 0.6853 0.6814 0.097 Uiso 0.5 1 calc GR . . A -1
H2C H 0.7611 0.6387 0.7989 0.097 Uiso 0.5 1 calc GR . . A -1
P1 P 0.54108(6) 0.29576(8) 0.70904(7) 0.02919(17) Uani 1 1 d . . . . .

loop_
_atom_site_aniso_label
_atom_site_aniso_U_11
_atom_site_aniso_U_22
_atom_site_aniso_U_33
_atom_site_aniso_U_23
_atom_site_aniso_U_13
_atom_site_aniso_U_12
N2 0.0166(16) 0.0234(18) 0.072(3) 0.000 0.0007(17) 0.000
C10 0.0171(13) 0.0434(19) 0.057(2) -0.0168(17) 0.0060(13) -0.0003(13)
N1 0.013(2) 0.041(3) 0.038(3) -0.011(3) 0.002(2) -0.001(2)
C11 0.0347(19) 0.041(2) 0.109(4) -0.010(2) 0.019(2) 0.0077(17)
C13 0.061(2) 0.042(2) 0.0375(18) 0.0026(16) 0.0202(17) -0.0004(18)
C8 0.0338(16) 0.0341(17) 0.0431(18) -0.0005(14) 0.0027(14) 0.0006(13)
C3 0.0210(13) 0.0289(15) 0.0414(17) -0.0048(13) -0.0011(12) -0.0028(11)
C4 0.0206(13) 0.0350(16) 0.0336(15) -0.0044(13) 0.0024(11) -0.0044(12)
C5 0.0246(14) 0.0456(19) 0.0330(15) -0.0021(14) 0.0068(12) -0.0038(13)
C6 0.0362(17) 0.051(2) 0.0343(16) -0.0019(15) 0.0118(13) -0.0123(16)
C7 0.048(2) 0.0370(18) 0.0368(17) 0.0026(15) 0.0081(15) -0.0040(16)
C9 0.050(2) 0.057(2) 0.047(2) 0.0056(19) 0.0225(17) -0.0141(19)
C12 0.053(3) 0.108(4) 0.058(3) -0.045(3) 0.008(2) 0.002(3)
C14 0.140(6) 0.046(2) 0.067(3) 0.004(2) 0.063(3) 0.019(3)
C15 0.076(4) 0.134(6) 0.045(2) -0.021(3) -0.018(2) -0.031(4)
Re1 0.01226(10) 0.02415(11) 0.02902(12) -0.00452(8) 0.00205(9) 0.00023(8)
C1 0.020(3) 0.031(3) 0.056(4) 0.010(3) -0.006(3) -0.001(2)
O1 0.028(3) 0.066(4) 0.046(3) 0.016(3) 0.000(2) -0.008(3)
C2 0.034(5) 0.027(3) 0.124(13) 0.022(5) -0.023(7) -0.006(3)
P1 0.0129(3) 0.0278(4) 0.0472(5) -0.0070(3) 0.0050(3) -0.0018(3)

loop_
_atom_type_symbol
_atom_type_description
_atom_type_scat_dispersion_real
_atom_type_scat_dispersion_imag
_atom_type_scat_source
C C 0.0033 0.0016 'International Tables Vol C Tables 4.2.6.8 and 6.1.1.4'
H H 0.0000 0.0000 'International Tables Vol C Tables 4.2.6.8 and 6.1.1.4'
N N 0.0061 0.0033 'International Tables Vol C Tables 4.2.6.8 and 6.1.1.4'
O O 0.0106 0.0060 'International Tables Vol C Tables 4.2.6.8 and 6.1.1.4'
P P 0.1023 0.0942 'International Tables Vol C Tables 4.2.6.8 and 6.1.1.4'
Re Re -1.0185 7.2310 'International Tables Vol C Tables 4.2.6.8 and 6.1.1.4'

loop_
_geom_angle_atom_site_label_1
_geom_angle_atom_site_label_2
_geom_angle_atom_site_label_3
_geom_angle
_geom_angle_site_symmetry_1
_geom_angle_site_symmetry_3
C3 N2 C3 120.6(4) . 2_656
C3 N2 Re1 123.93(19) 2_656 .
C3 N2 Re1 114.52(18) . .
C3 N2 Re1 114.52(18) 2_656 2_656
C3 N2 Re1 123.93(19) . 2_656
Re1 N2 Re1 22.02(4) . 2_656
C11 C10 H10 107.8 . .
C11 C10 P1 109.7(3) . .
C12 C10 H10 107.8 . .
C12 C10 C11 112.7(4) . .
C12 C10 P1 110.7(3) . .
P1 C10 H10 107.8 . .
C10 C11 H11A 109.5 . .
C10 C11 H11B 109.5 . .
C10 C11 H11C 109.5 . .
H11A C11 H11B 109.5 . .
H11A C11 H11C 109.5 . .
H11B C11 H11C 109.5 . .
C14 C13 H13 107.4 . .
C14 C13 C15 111.6(5) . .
C14 C13 P1 111.1(4) . .
C15 C13 H13 107.4 . .
C15 C13 P1 111.7(3) . .
P1 C13 H13 107.4 . .
C3 C8 H8 119.6 . .
C7 C8 H8 119.6 . .
C7 C8 C3 120.7(3) . .
C8 C3 N2 123.2(3) . .
C8 C3 C4 117.7(3) . .
C4 C3 N2 118.9(3) . .
C3 C4 P1 114.1(2) . .
C5 C4 C3 120.3(3) . .
C5 C4 P1 125.6(3) . .
C4 C5 H5 118.9 . .
C6 C5 C4 122.1(3) . .
C6 C5 H5 118.9 . .
C5 C6 C7 117.4(3) . .
C5 C6 C9 122.3(4) . .
C7 C6 C9 120.2(4) . .
C8 C7 C6 121.7(3) . .
C8 C7 H7 119.1 . .
C6 C7 H7 119.1 . .
C6 C9 H9A 109.5 . .
C6 C9 H9B 109.5 . .
C6 C9 H9C 109.5 . .
H9A C9 H9B 109.5 . .
H9A C9 H9C 109.5 . .
H9B C9 H9C 109.5 . .
C10 C12 H12A 109.5 . .
C10 C12 H12B 109.5 . .
C10 C12 H12C 109.5 . .
H12A C12 H12B 109.5 . .
H12A C12 H12C 109.5 . .
H12B C12 H12C 109.5 . .
C13 C14 H14A 109.5 . .
C13 C14 H14B 109.5 . .
C13 C14 H14C 109.5 . .
H14A C14 H14B 109.5 . .
H14A C14 H14C 109.5 . .
H14B C14 H14C 109.5 . .
C13 C15 H15A 109.5 . .
C13 C15 H15B 109.5 . .
C13 C15 H15C 109.5 . .
H15A C15 H15B 109.5 . .
H15A C15 H15C 109.5 . .
H15B C15 H15C 109.5 . .
N2 Re1 P1 76.40(2) . .
N2 Re1 P1 77.34(2) . 2_656
N1 Re1 N2 120.9(3) . .
N1 Re1 C1 108.1(3) . .
N1 Re1 P1 101.74(19) . 2_656
N1 Re1 P1 104.21(19) . .
C1 Re1 N2 130.8(2) . .
C1 Re1 P1 88.79(17) . .
C1 Re1 P1 97.43(18) . 2_656
P1 Re1 P1 149.91(3) 2_656 .
O1 C1 Re1 116.1(6) . .
O1 C1 C2 119.7(8) . .
C2 C1 Re1 124.1(7) . .
C1 C2 H2A 109.5 . .
C1 C2 H2B 109.5 . .
C1 C2 H2C 109.5 . .
H2A C2 H2B 109.5 . .
H2A C2 H2C 109.5 . .
H2B C2 H2C 109.5 . .
C10 P1 C13 104.77(18) . .
C10 P1 Re1 127.82(11) . 2_656
C10 P1 Re1 116.14(11) . .
C13 P1 Re1 124.57(13) . .
C13 P1 Re1 105.37(13) . 2_656
C4 P1 C10 107.91(16) . .
C4 P1 C13 106.05(17) . .
C4 P1 Re1 103.29(10) . 2_656
C4 P1 Re1 95.55(10) . .
Re1 P1 Re1 19.195(11) 2_656 .

loop_
_geom_bond_atom_site_label_1
_geom_bond_atom_site_label_2
_geom_bond_distance
_geom_bond_site_symmetry_2
N2 C3 1.409(4) .
N2 C3 1.409(4) 2_656
N2 Re1 2.135(4) .
N2 Re1 2.135(4) 2_656
C10 H10 1.0000 .
C10 C11 1.538(6) .
C10 C12 1.504(6) .
C10 P1 1.835(3) .
N1 Re1 1.673(6) .
C11 H11A 0.9800 .
C11 H11B 0.9800 .
C11 H11C 0.9800 .
C13 H13 1.0000 .
C13 C14 1.516(6) .
C13 C15 1.528(7) .
C13 P1 1.844(4) .
C8 H8 0.9500 .
C8 C3 1.398(5) .
C8 C7 1.391(5) .
C3 C4 1.407(4) .
C4 C5 1.400(4) .
C4 P1 1.808(3) .
C5 H5 0.9500 .
C5 C6 1.374(5) .
C6 C7 1.399(5) .
C6 C9 1.507(5) .
C7 H7 0.9500 .
C9 H9A 0.9800 .
C9 H9B 0.9800 .
C9 H9C 0.9800 .
C12 H12A 0.9800 .
C12 H12B 0.9800 .
C12 H12C 0.9800 .
C14 H14A 0.9800 .
C14 H14B 0.9800 .
C14 H14C 0.9800 .
C15 H15A 0.9800 .
C15 H15B 0.9800 .
C15 H15C 0.9800 .
Re1 C1 2.016(7) .
Re1 P1 2.4204(7) 2_656
Re1 P1 2.4630(8) .
C1 O1 1.250(9) .
C1 C2 1.524(11) .
C2 H2A 0.9800 .
C2 H2B 0.9800 .
C2 H2C 0.9800 .
P1 Re1 2.4204(7) 2_656

loop_
_publcif_info_exptl_table_extra_item
F000
Cell_measurement_reflections
Cell_measurement_theta_range
sin_theta_over_lambda_max
hkl_range
Structure_factor_coefficient
Weighting_scheme

loop_
_publcif_info_exptl_table_header_item
Datablock_name
